data_8101853
loop_
_publ_author_name
'Zonouzi, A.'
'Rahmani, H.'
'Samareh Afsari, H.'
'Nezamabadi, M.'

_publ_section_title
;
Crystal structure of dimethyl 2-(tert-butylamino)-7,7-dimethyl-5-oxo-
5,6,7,8-tetrahydro-4H-chromene-3,4-dicarboxylate, C~19~H~27~NO~6~
;
_journal_issue 4
_journal_name_full 'Zeitschrift f\"ur Kristallographie - New Crystal Structures'
_journal_page_first 545
_journal_page_last 546
_journal_volume 220
_journal_year 2005
_chemical_formula_sum 'C19 H27 N O6'
_chemical_formula_weight 365.42
_chemical_name_systematic
; 
dimethyl 2-(tert-butylamino)-7,7-dimethyl-5-oxo-5,6,7,8-tetrahydro-4H-
chromene-3,4-dicarboxylate
;
_space_group_IT_number 14
_symmetry_cell_setting monoclinic
_symmetry_space_group_name_Hall '-P 2ybc'
_symmetry_space_group_name_H-M 'P 1 21/c 1'
_atom_sites_solution_hydrogens geom
_atom_sites_solution_primary direct
_atom_sites_solution_secondary difmap
_audit_creation_method SHELXL-97
_cell_angle_alpha 90.00
_cell_angle_beta 90.32(2)
_cell_angle_gamma 90.00
_cell_formula_units_Z 4
_cell_length_a 13.457(3)
_cell_length_b 8.978(2)
_cell_length_c 15.790(4)
_cell_measurement_reflns_used 24
_cell_measurement_temperature 193(2)
_cell_measurement_theta_max 11
_cell_measurement_theta_min 10
_cell_volume 1907.7(8)
_computing_cell_refinement 'Siemens P3/PC (Siemens, 1989)'
_computing_data_collection 'Siemens P3/PC (Siemens, 1989)'
_computing_data_reduction 'Siemens P3/PC (Siemens, 1989)'
_computing_molecular_graphics 'SHELXTL PLUS 5 (Sheldrick, 1998)'
_computing_publication_material 'SHELXTL PLUS 5 (Sheldrick, 1998)'
_computing_structure_refinement 'SHELXTL PLUS 5 (Sheldrick, 1998)'
_computing_structure_solution 'SHELXTL PLUS 5 (Sheldrick, 1998)'
_diffrn_ambient_temperature 193(2)
_diffrn_measured_fraction_theta_full 0.988
_diffrn_measured_fraction_theta_max 0.988
_diffrn_measurement_device_type 'Rebuild Syntex P2~1~/Siemens P3'
_diffrn_measurement_method theta/2theta
_diffrn_radiation_monochromator graphite
_diffrn_radiation_source 'fine-focus sealed tube'
_diffrn_radiation_type MoK\a
_diffrn_radiation_wavelength 0.71073
_diffrn_reflns_av_R_equivalents 0.0127
_diffrn_reflns_av_sigmaI/netI 0.0324
_diffrn_reflns_limit_h_max 17
_diffrn_reflns_limit_h_min 0
_diffrn_reflns_limit_k_max 11
_diffrn_reflns_limit_k_min 0
_diffrn_reflns_limit_l_max 20
_diffrn_reflns_limit_l_min -20
_diffrn_reflns_number 4410
_diffrn_reflns_theta_full 27.06
_diffrn_reflns_theta_max 27.06
_diffrn_reflns_theta_min 2.61
_exptl_absorpt_coefficient_mu 0.094
_exptl_absorpt_correction_type none
_exptl_crystal_colour colorless
_exptl_crystal_density_diffrn 1.272
_exptl_crystal_density_method 'not measured'
_exptl_crystal_description plate
_exptl_crystal_F_000 784
_exptl_crystal_size_max 0.50
_exptl_crystal_size_mid 0.40
_exptl_crystal_size_min 0.25
_refine_diff_density_max 0.264
_refine_diff_density_min -0.183
_refine_diff_density_rms 0.037
_refine_ls_extinction_method none
_refine_ls_goodness_of_fit_ref 1.011
_refine_ls_hydrogen_treatment constr
_refine_ls_matrix_type full
_refine_ls_number_parameters 235
_refine_ls_number_reflns 4142
_refine_ls_number_restraints 0
_refine_ls_restrained_S_all 1.011
_refine_ls_R_factor_all 0.0640
_refine_ls_R_factor_gt 0.0431
_refine_ls_shift/su_max 0.001
_refine_ls_shift/su_mean 0.000
_refine_ls_structure_factor_coef Fsqd
_refine_ls_weighting_details 'calc w=1/[\s^2^(Fo^2^)+(0.0500P)^2^+0.6694P] where P=(Fo^2^+2Fc^2^)/3'
_refine_ls_weighting_scheme calc
_refine_ls_wR_factor_gt 0.1030
_refine_ls_wR_factor_ref 0.1116
_reflns_number_gt 3240
_reflns_number_total 4142
_reflns_threshold_expression I>2sigma(I)
_cod_data_source_file 1267-1632.cff
_cod_data_source_block zo5
_cod_depositor_comments
;
The following automatic conversions were performed:
'_symmetry_cell_setting' value 'Monoclinic' changed to 'monoclinic'
according to '/home/saulius/struct/CIF-dictionaries/cif_core.dic'
dictionary named 'cif_core.dic' version 2.4.1 from 2010-06-29.

Automatic conversion script
Id: cif_fix_enum 1555 2011-01-17 13:19:09Z saulius 
;
_cod_original_cell_volume 1907.7(9)
_cod_original_sg_symbol_H-M P12(1)/c1
_cod_database_code 8101853

loop_
_symmetry_equiv_pos_as_xyz
'x, y, z'
'-x, y+1/2, -z+1/2'
'-x, -y, -z'
'x, -y-1/2, z-1/2'

loop_
_atom_site_label
_atom_site_type_symbol
_atom_site_fract_x
_atom_site_fract_y
_atom_site_fract_z
_atom_site_U_iso_or_equiv
_atom_site_adp_type
_atom_site_occupancy
_atom_site_symmetry_multiplicity
_atom_site_Wyckoff_symbol
_atom_site_calc_flag
_atom_site_refinement_flags
_atom_site_disorder_assembly
_atom_site_disorder_group
N1 N 0.85922(10) 0.08627(14) 0.74588(8) 0.0325(3) Uani 1 4 e d . . .
H1N H 0.8923 0.1089 0.6980 0.039 Uiso 1 4 e d R . .
O1 O 0.51002(9) -0.36146(15) 0.67228(7) 0.0479(3) Uani 1 4 e d . . .
O2 O 0.88441(9) 0.04937(12) 0.57705(7) 0.0380(3) Uani 1 4 e d . . .
O3 O 0.80986(8) -0.15318(12) 0.52109(6) 0.0357(3) Uani 1 4 e d . . .
O4 O 0.73635(9) -0.45929(12) 0.59458(7) 0.0380(3) Uani 1 4 e d . . .
O5 O 0.80802(10) -0.41154(14) 0.71923(8) 0.0476(3) Uani 1 4 e d . . .
O6 O 0.75001(8) -0.06515(11) 0.80922(6) 0.0294(2) Uani 1 4 e d . . .
C1 C 0.79472(10) -0.02450(16) 0.73491(9) 0.0270(3) Uani 1 4 e d . . .
C2 C 0.77286(11) -0.09571(16) 0.65993(9) 0.0275(3) Uani 1 4 e d . . .
C3 C 0.70057(11) -0.22460(16) 0.65835(9) 0.0267(3) Uani 1 4 e d . . .
H3A H 0.6602 -0.2196 0.6066 0.032 Uiso 1 4 e calc R . .
C4 C 0.63376(10) -0.21481(16) 0.73456(9) 0.0258(3) Uani 1 4 e d . . .
C5 C 0.53636(11) -0.28747(17) 0.73318(9) 0.0301(3) Uani 1 4 e d . . .
C6 C 0.47073(11) -0.26269(18) 0.80881(9) 0.0323(3) Uani 1 4 e d . . .
H6A H 0.4201 -0.3395 0.8102 0.039 Uiso 1 4 e calc R . .
H6B H 0.4375 -0.1673 0.8030 0.039 Uiso 1 4 e calc R . .
C7 C 0.52944(11) -0.26522(16) 0.89256(9) 0.0286(3) Uani 1 4 e d . . .
C8 C 0.61136(11) -0.14657(16) 0.88823(8) 0.0272(3) Uani 1 4 e d . . .
H8A H 0.5822 -0.0492 0.8978 0.033 Uiso 1 4 e calc R . .
H8B H 0.6594 -0.1647 0.9331 0.033 Uiso 1 4 e calc R . .
C9 C 0.66343(10) -0.14620(15) 0.80530(9) 0.0255(3) Uani 1 4 e d . . .
C10 C 0.45990(12) -0.2281(2) 0.96563(10) 0.0382(4) Uani 1 4 e d . . .
H10A H 0.4965 -0.2297 1.0180 0.057 Uiso 1 4 e calc R . .
H10B H 0.4074 -0.3004 0.9678 0.057 Uiso 1 4 e calc R . .
H10C H 0.4320 -0.1308 0.9571 0.057 Uiso 1 4 e calc R . .
C11 C 0.57472(13) -0.42015(18) 0.90553(11) 0.0375(4) Uani 1 4 e d . . .
H11A H 0.6116 -0.4219 0.9577 0.056 Uiso 1 4 e calc R . .
H11B H 0.6183 -0.4426 0.8593 0.056 Uiso 1 4 e calc R . .
H11C H 0.5226 -0.4930 0.9076 0.056 Uiso 1 4 e calc R . .
C12 C 0.82728(11) -0.05586(16) 0.58483(9) 0.0292(3) Uani 1 4 e d . . .
C13 C 0.86733(14) -0.1343(2) 0.44517(10) 0.0414(4) Uani 1 4 e d . . .
H13A H 0.8488 -0.2092 0.4047 0.062 Uiso 1 4 e calc R . .
H13B H 0.9367 -0.1436 0.4585 0.062 Uiso 1 4 e calc R . .
H13C H 0.8547 -0.0374 0.4217 0.062 Uiso 1 4 e calc R . .
C14 C 0.75475(11) -0.37414(17) 0.66190(9) 0.0292(3) Uani 1 4 e d . . .
C15 C 0.78442(14) -0.60327(19) 0.59514(12) 0.0438(4) Uani 1 4 e d . . .
H15A H 0.7669 -0.6566 0.5445 0.066 Uiso 1 4 e calc R . .
H15B H 0.7631 -0.6588 0.6437 0.066 Uiso 1 4 e calc R . .
H15C H 0.8552 -0.5900 0.5976 0.066 Uiso 1 4 e calc R . .
C16 C 0.88190(11) 0.17209(17) 0.82365(10) 0.0323(3) Uani 1 4 e d . . .
C17 C 0.92769(14) 0.0717(2) 0.89144(12) 0.0457(4) Uani 1 4 e d . . .
H17A H 0.8799 -0.0016 0.9086 0.069 Uiso 1 4 e calc R . .
H17B H 0.9468 0.1308 0.9395 0.069 Uiso 1 4 e calc R . .
H17C H 0.9852 0.0227 0.8689 0.069 Uiso 1 4 e calc R . .
C18 C 0.95852(13) 0.2883(2) 0.79653(12) 0.0448(4) Uani 1 4 e d . . .
H18A H 1.0168 0.2389 0.7759 0.067 Uiso 1 4 e calc R . .
H18B H 0.9760 0.3495 0.8442 0.067 Uiso 1 4 e calc R . .
H18C H 0.9308 0.3494 0.7525 0.067 Uiso 1 4 e calc R . .
C19 C 0.78900(13) 0.25056(19) 0.85653(12) 0.0411(4) Uani 1 4 e d . . .
H19A H 0.7409 0.1775 0.8733 0.062 Uiso 1 4 e calc R . .
H19B H 0.7614 0.3120 0.8126 0.062 Uiso 1 4 e calc R . .
H19C H 0.8064 0.3114 0.9043 0.062 Uiso 1 4 e calc R . .

loop_
_atom_site_aniso_label
_atom_site_aniso_U_11
_atom_site_aniso_U_22
_atom_site_aniso_U_33
_atom_site_aniso_U_23
_atom_site_aniso_U_13
_atom_site_aniso_U_12
N1 0.0344(7) 0.0292(6) 0.0339(7) -0.0023(5) 0.0025(5) -0.0088(5)
O1 0.0496(7) 0.0585(8) 0.0357(6) -0.0105(6) 0.0027(5) -0.0273(6)
O2 0.0433(6) 0.0291(6) 0.0416(6) 0.0018(5) 0.0096(5) -0.0091(5)
O3 0.0426(6) 0.0359(6) 0.0288(5) -0.0007(5) 0.0076(4) -0.0096(5)
O4 0.0465(7) 0.0335(6) 0.0339(6) -0.0103(5) -0.0030(5) -0.0003(5)
O5 0.0637(8) 0.0360(6) 0.0430(7) -0.0064(5) -0.0179(6) 0.0103(6)
O6 0.0323(5) 0.0295(5) 0.0263(5) 0.0004(4) -0.0026(4) -0.0088(4)
C1 0.0269(7) 0.0238(7) 0.0304(7) 0.0033(5) -0.0007(6) -0.0009(6)
C2 0.0289(7) 0.0251(7) 0.0285(7) 0.0027(5) -0.0002(6) -0.0036(6)
C3 0.0304(7) 0.0271(7) 0.0225(6) 0.0011(5) -0.0013(5) -0.0046(6)
C4 0.0287(7) 0.0234(7) 0.0252(7) 0.0026(5) -0.0003(5) -0.0024(6)
C5 0.0335(8) 0.0294(7) 0.0274(7) 0.0029(6) -0.0032(6) -0.0062(6)
C6 0.0290(7) 0.0360(8) 0.0319(8) 0.0025(6) -0.0010(6) -0.0059(6)
C7 0.0302(7) 0.0289(7) 0.0266(7) 0.0034(6) 0.0023(5) -0.0006(6)
C8 0.0318(7) 0.0255(7) 0.0243(7) 0.0001(5) -0.0013(5) 0.0007(6)
C9 0.0276(7) 0.0212(6) 0.0277(7) 0.0031(5) -0.0022(5) -0.0018(5)
C10 0.0361(8) 0.0460(9) 0.0327(8) 0.0014(7) 0.0057(6) 0.0008(7)
C11 0.0446(9) 0.0288(8) 0.0390(8) 0.0080(7) 0.0039(7) -0.0002(7)
C12 0.0296(7) 0.0258(7) 0.0321(7) 0.0041(6) -0.0003(6) 0.0005(6)
C13 0.0524(10) 0.0372(9) 0.0347(8) 0.0006(7) 0.0152(7) -0.0049(8)
C14 0.0326(7) 0.0279(7) 0.0272(7) -0.0014(6) 0.0031(6) -0.0072(6)
C15 0.0418(10) 0.0370(9) 0.0527(10) -0.0167(8) 0.0024(8) 0.0020(7)
C16 0.0319(8) 0.0262(7) 0.0388(8) -0.0048(6) -0.0033(6) -0.0043(6)
C17 0.0452(10) 0.0433(10) 0.0484(10) -0.0004(8) -0.0146(8) -0.0021(8)
C18 0.0396(9) 0.0365(9) 0.0584(11) -0.0076(8) -0.0002(8) -0.0134(7)
C19 0.0415(9) 0.0313(8) 0.0506(10) -0.0059(7) 0.0034(7) 0.0002(7)

loop_
_atom_type_symbol
_atom_type_description
_atom_type_scat_dispersion_real
_atom_type_scat_dispersion_imag
_atom_type_scat_source
C C 0.0033 0.0016 'International Tables Vol C Tables 4.2.6.8 and 6.1.1.4'
H H 0.0000 0.0000 'International Tables Vol C Tables 4.2.6.8 and 6.1.1.4'
N N 0.0061 0.0033 'International Tables Vol C Tables 4.2.6.8 and 6.1.1.4'
O O 0.0106 0.0060 'International Tables Vol C Tables 4.2.6.8 and 6.1.1.4'

loop_
_geom_angle_atom_site_label_1
_geom_angle_atom_site_label_2
_geom_angle_atom_site_label_3
_geom_angle
_geom_angle_site_symmetry_1
_geom_angle_site_symmetry_3
_geom_angle_publ_flag
C1 N1 C16 128.93(13) . . ?
C1 N1 H1N 112.5 . . ?
C16 N1 H1N 118.5 . . ?
C12 O3 C13 116.85(12) . . ?
C14 O4 C15 115.31(13) . . ?
C1 O6 C9 118.57(11) . . ?
N1 C1 O6 112.12(12) . . ?
N1 C1 C2 126.54(13) . . ?
O6 C1 C2 121.33(13) . . ?
C1 C2 C12 119.02(13) . . ?
C1 C2 C3 120.28(12) . . ?
C12 C2 C3 120.39(13) . . ?
C4 C3 C2 109.18(12) . . ?
C4 C3 C14 107.95(11) . . ?
C2 C3 C14 111.40(12) . . ?
C4 C3 H3A 109.4 . . ?
C2 C3 H3A 109.4 . . ?
C14 C3 H3A 109.4 . . ?
C9 C4 C5 118.80(13) . . ?
C9 C4 C3 121.17(13) . . ?
C5 C4 C3 119.97(12) . . ?
O1 C5 C4 120.70(14) . . ?
O1 C5 C6 122.45(14) . . ?
C4 C5 C6 116.83(13) . . ?
C5 C6 C7 112.29(12) . . ?
C5 C6 H6A 109.1 . . ?
C7 C6 H6A 109.1 . . ?
C5 C6 H6B 109.1 . . ?
C7 C6 H6B 109.1 . . ?
H6A C6 H6B 107.9 . . ?
C10 C7 C11 110.03(13) . . ?
C10 C7 C8 109.00(13) . . ?
C11 C7 C8 110.54(12) . . ?
C10 C7 C6 109.44(13) . . ?
C11 C7 C6 109.30(13) . . ?
C8 C7 C6 108.50(11) . . ?
C9 C8 C7 112.48(12) . . ?
C9 C8 H8A 109.1 . . ?
C7 C8 H8A 109.1 . . ?
C9 C8 H8B 109.1 . . ?
C7 C8 H8B 109.1 . . ?
H8A C8 H8B 107.8 . . ?
C4 C9 O6 122.11(13) . . ?
C4 C9 C8 126.52(13) . . ?
O6 C9 C8 111.37(11) . . ?
C7 C10 H10A 109.5 . . ?
C7 C10 H10B 109.5 . . ?
H10A C10 H10B 109.5 . . ?
C7 C10 H10C 109.5 . . ?
H10A C10 H10C 109.5 . . ?
H10B C10 H10C 109.5 . . ?
C7 C11 H11A 109.5 . . ?
C7 C11 H11B 109.5 . . ?
H11A C11 H11B 109.5 . . ?
C7 C11 H11C 109.5 . . ?
H11A C11 H11C 109.5 . . ?
H11B C11 H11C 109.5 . . ?
O2 C12 O3 122.01(13) . . ?
O2 C12 C2 126.57(14) . . ?
O3 C12 C2 111.40(12) . . ?
O3 C13 H13A 109.5 . . ?
O3 C13 H13B 109.5 . . ?
H13A C13 H13B 109.5 . . ?
O3 C13 H13C 109.5 . . ?
H13A C13 H13C 109.5 . . ?
H13B C13 H13C 109.5 . . ?
O5 C14 O4 123.33(15) . . ?
O5 C14 C3 123.81(13) . . ?
O4 C14 C3 112.86(12) . . ?
O4 C15 H15A 109.5 . . ?
O4 C15 H15B 109.5 . . ?
H15A C15 H15B 109.5 . . ?
O4 C15 H15C 109.5 . . ?
H15A C15 H15C 109.5 . . ?
H15B C15 H15C 109.5 . . ?
N1 C16 C17 110.78(13) . . ?
N1 C16 C19 110.89(13) . . ?
C17 C16 C19 111.20(14) . . ?
N1 C16 C18 105.01(13) . . ?
C17 C16 C18 109.21(14) . . ?
C19 C16 C18 109.55(13) . . ?
C16 C17 H17A 109.5 . . ?
C16 C17 H17B 109.5 . . ?
H17A C17 H17B 109.5 . . ?
C16 C17 H17C 109.5 . . ?
H17A C17 H17C 109.5 . . ?
H17B C17 H17C 109.5 . . ?
C16 C18 H18A 109.5 . . ?
C16 C18 H18B 109.5 . . ?
H18A C18 H18B 109.5 . . ?
C16 C18 H18C 109.5 . . ?
H18A C18 H18C 109.5 . . ?
H18B C18 H18C 109.5 . . ?
C16 C19 H19A 109.5 . . ?
C16 C19 H19B 109.5 . . ?
H19A C19 H19B 109.5 . . ?
C16 C19 H19C 109.5 . . ?
H19A C19 H19C 109.5 . . ?
H19B C19 H19C 109.5 . . ?

loop_
_geom_bond_atom_site_label_1
_geom_bond_atom_site_label_2
_geom_bond_distance
_geom_bond_site_symmetry_2
_geom_bond_publ_flag
N1 C1 1.3307(19) . ?
N1 C16 1.4800(19) . ?
N1 H1N 0.9029 . ?
O1 C5 1.2197(18) . ?
O2 C12 1.2246(18) . ?
O3 C12 1.3522(18) . ?
O3 C13 1.4403(18) . ?
O4 C14 1.3314(17) . ?
O4 C15 1.445(2) . ?
O5 C14 1.1995(19) . ?
O6 C1 1.3711(17) . ?
O6 C9 1.3747(17) . ?
C1 C2 1.376(2) . ?
C2 C12 1.442(2) . ?
C2 C3 1.512(2) . ?
C3 C4 1.5087(19) . ?
C3 C14 1.529(2) . ?
C3 H3A 0.9800 . ?
C4 C9 1.335(2) . ?
C4 C5 1.464(2) . ?
C5 C6 1.506(2) . ?
C6 C7 1.537(2) . ?
C6 H6A 0.9700 . ?
C6 H6B 0.9700 . ?
C7 C10 1.527(2) . ?
C7 C11 1.532(2) . ?
C7 C8 1.535(2) . ?
C8 C9 1.4887(19) . ?
C8 H8A 0.9700 . ?
C8 H8B 0.9700 . ?
C10 H10A 0.9600 . ?
C10 H10B 0.9600 . ?
C10 H10C 0.9600 . ?
C11 H11A 0.9600 . ?
C11 H11B 0.9600 . ?
C11 H11C 0.9600 . ?
C13 H13A 0.9600 . ?
C13 H13B 0.9600 . ?
C13 H13C 0.9600 . ?
C15 H15A 0.9600 . ?
C15 H15B 0.9600 . ?
C15 H15C 0.9600 . ?
C16 C17 1.527(2) . ?
C16 C19 1.528(2) . ?
C16 C18 1.530(2) . ?
C17 H17A 0.9600 . ?
C17 H17B 0.9600 . ?
C17 H17C 0.9600 . ?
C18 H18A 0.9600 . ?
C18 H18B 0.9600 . ?
C18 H18C 0.9600 . ?
C19 H19A 0.9600 . ?
C19 H19B 0.9600 . ?
C19 H19C 0.9600 . ?

loop_
_geom_torsion_atom_site_label_1
_geom_torsion_atom_site_label_2
_geom_torsion_atom_site_label_3
_geom_torsion_atom_site_label_4
_geom_torsion
_geom_torsion_site_symmetry_1
_geom_torsion_site_symmetry_2
_geom_torsion_site_symmetry_3
_geom_torsion_site_symmetry_4
_geom_torsion_publ_flag
C16 N1 C1 O6 -4.2(2) . . . . ?
C16 N1 C1 C2 176.46(15) . . . . ?
C9 O6 C1 N1 161.91(12) . . . . ?
C9 O6 C1 C2 -18.7(2) . . . . ?
N1 C1 C2 C12 3.7(2) . . . . ?
O6 C1 C2 C12 -175.53(13) . . . . ?
N1 C1 C2 C3 177.44(14) . . . . ?
O6 C1 C2 C3 -1.8(2) . . . . ?
C1 C2 C3 C4 22.48(18) . . . . ?
C12 C2 C3 C4 -163.89(13) . . . . ?
C1 C2 C3 C14 -96.64(16) . . . . ?
C12 C2 C3 C14 76.99(16) . . . . ?
C2 C3 C4 C9 -25.97(18) . . . . ?
C14 C3 C4 C9 95.27(16) . . . . ?
C2 C3 C4 C5 156.98(13) . . . . ?
C14 C3 C4 C5 -81.77(16) . . . . ?
C9 C4 C5 O1 -174.01(15) . . . . ?
C3 C4 C5 O1 3.1(2) . . . . ?
C9 C4 C5 C6 7.5(2) . . . . ?
C3 C4 C5 C6 -175.34(13) . . . . ?
O1 C5 C6 C7 141.68(16) . . . . ?
C4 C5 C6 C7 -39.92(18) . . . . ?
C5 C6 C7 C10 175.83(13) . . . . ?
C5 C6 C7 C11 -63.61(16) . . . . ?
C5 C6 C7 C8 57.01(16) . . . . ?
C10 C7 C8 C9 -162.55(12) . . . . ?
C11 C7 C8 C9 76.40(15) . . . . ?
C6 C7 C8 C9 -43.45(16) . . . . ?
C5 C4 C9 O6 -174.48(12) . . . . ?
C3 C4 C9 O6 8.4(2) . . . . ?
C5 C4 C9 C8 6.2(2) . . . . ?
C3 C4 C9 C8 -170.92(13) . . . . ?
C1 O6 C9 C4 15.5(2) . . . . ?
C1 O6 C9 C8 -165.03(12) . . . . ?
C7 C8 C9 C4 13.5(2) . . . . ?
C7 C8 C9 O6 -165.97(11) . . . . ?
C13 O3 C12 O2 4.5(2) . . . . ?
C13 O3 C12 C2 -174.08(13) . . . . ?
C1 C2 C12 O2 -9.6(2) . . . . ?
C3 C2 C12 O2 176.69(14) . . . . ?
C1 C2 C12 O3 168.92(13) . . . . ?
C3 C2 C12 O3 -4.79(19) . . . . ?
C15 O4 C14 O5 0.7(2) . . . . ?
C15 O4 C14 C3 -179.04(13) . . . . ?
C4 C3 C14 O5 -59.53(19) . . . . ?
C2 C3 C14 O5 60.32(19) . . . . ?
C4 C3 C14 O4 120.24(13) . . . . ?
C2 C3 C14 O4 -119.90(13) . . . . ?
C1 N1 C16 C17 64.5(2) . . . . ?
C1 N1 C16 C19 -59.4(2) . . . . ?
C1 N1 C16 C18 -177.68(15) . . . . ?
